data_8102492
loop_
_publ_author_name
'Michael Claesener'
'Martin Jansen'

_publ_section_title
;
 Crystal structure of dichloropentakis(tetrahydrofurano)ytterbium(III)
 tetrachloroindate(III), [YbCl2(C4H8O)5][InCl4]
;
_journal_issue 3
_journal_name_full 'Zeitschrift f\"ur Kristallographie - New Crystal Structures'
_journal_page_first 501
_journal_volume 224
_journal_year 2009
_chemical_formula_sum 'C20 H40 Cl6 In O5 Yb'
_chemical_formula_weight 861.08
_space_group_IT_number 14
_symmetry_cell_setting monoclinic
_symmetry_space_group_name_Hall '-P 2ybc'
_symmetry_space_group_name_H-M 'P 1 21/c 1'
_atom_sites_solution_hydrogens geom
_atom_sites_solution_primary direct
_atom_sites_solution_secondary difmap
_audit_creation_method SHELXL-97
_cell_angle_alpha 90.00
_cell_angle_beta 91.2810(10)
_cell_angle_gamma 90.00
_cell_formula_units_Z 4
_cell_length_a 7.9739(8)
_cell_length_b 17.3136(16)
_cell_length_c 22.501(2)
_cell_measurement_reflns_used 8122
_cell_measurement_temperature 100(2)
_cell_measurement_theta_max 27.12
_cell_measurement_theta_min 2.35
_cell_volume 3105.6(5)
_computing_cell_refinement 'SAINT32 (Bruker AXS)'
_computing_data_collection 'SMART32 (Bruker AXS)'
_computing_data_reduction 'SAINT32 (Bruker AXS)'
_computing_molecular_graphics 'DIAMOND [8]'
_computing_publication_material ciftab
_computing_structure_refinement 'SHELXTL [7]'
_computing_structure_solution 'SHELXTL [7]'
_diffrn_ambient_temperature 100(2)
_diffrn_measured_fraction_theta_full 0.992
_diffrn_measured_fraction_theta_max 0.992
_diffrn_measurement_device_type 'Bruker SMART APEX CCD'
_diffrn_measurement_method omega
_diffrn_radiation_monochromator graphite
_diffrn_radiation_source 'fine-focus sealed tube'
_diffrn_radiation_type MoK\a
_diffrn_radiation_wavelength 0.71073
_diffrn_reflns_av_R_equivalents 0.0335
_diffrn_reflns_av_sigmaI/netI 0.0287
_diffrn_reflns_limit_h_max 10
_diffrn_reflns_limit_h_min -10
_diffrn_reflns_limit_k_max 22
_diffrn_reflns_limit_k_min -21
_diffrn_reflns_limit_l_max 28
_diffrn_reflns_limit_l_min -28
_diffrn_reflns_number 25589
_diffrn_reflns_theta_full 27.12
_diffrn_reflns_theta_max 27.12
_diffrn_reflns_theta_min 1.48
_diffrn_standards_decay_% 0
_diffrn_standards_interval_count 0
_diffrn_standards_interval_time 0
_diffrn_standards_number 0
_exptl_absorpt_coefficient_mu 4.278
_exptl_absorpt_correction_T_max 0.4816
_exptl_absorpt_correction_T_min 0.3601
_exptl_absorpt_correction_type multi-scan
_exptl_absorpt_process_details
; 
semi empirical absorption correction with SADABS,
G.M. Sheldrick, SADABS, Version 2008/1, University of G\"ottingen. Germany. 
;
_exptl_crystal_colour colourless
_exptl_crystal_density_diffrn 1.842
_exptl_crystal_density_method 'not measured'
_exptl_crystal_description block
_exptl_crystal_F_000 1684
_exptl_crystal_size_max 0.3
_exptl_crystal_size_mid 0.25
_exptl_crystal_size_min 0.2
_refine_diff_density_max 2.423
_refine_diff_density_min -1.546
_refine_diff_density_rms 0.164
_refine_ls_extinction_method none
_refine_ls_goodness_of_fit_ref 0.817
_refine_ls_hydrogen_treatment none
_refine_ls_matrix_type full
_refine_ls_number_parameters 298
_refine_ls_number_reflns 6814
_refine_ls_number_restraints 0
_refine_ls_restrained_S_all 0.817
_refine_ls_R_factor_all 0.0345
_refine_ls_R_factor_gt 0.0330
_refine_ls_shift/su_max 0.002
_refine_ls_shift/su_mean 0.000
_refine_ls_structure_factor_coef Fsqd
_refine_ls_weighting_details 'calc w=1/[\s^2^(Fo^2^)+(0.0577P)^2^+23.0393P] where P=(Fo^2^+2Fc^2^)/3'
_refine_ls_weighting_scheme calc
_refine_ls_wR_factor_gt 0.0858
_refine_ls_wR_factor_ref 0.0882
_reflns_number_gt 6485
_reflns_number_total 6814
_reflns_threshold_expression >2sigma(I)
_cod_data_source_file 1267-2683.cff
_cod_data_source_block sad1
_cod_original_sg_symbol_H-M 'P 21/c'
_cod_database_code 8102492

loop_
_symmetry_equiv_pos_as_xyz
'x, y, z'
'-x, y+1/2, -z+1/2'
'-x, -y, -z'
'x, -y-1/2, z-1/2'

loop_
_atom_site_label
_atom_site_type_symbol
_atom_site_fract_x
_atom_site_fract_y
_atom_site_fract_z
_atom_site_U_iso_or_equiv
_atom_site_adp_type
_atom_site_occupancy
_atom_site_symmetry_multiplicity
_atom_site_calc_flag
_atom_site_refinement_flags
_atom_site_disorder_assembly
_atom_site_disorder_group
Yb1 Yb 0.22690(2) 0.482620(9) 0.259661(7) 0.01685(7) Uani 1 1 d . . .
In1 In 0.30447(4) 0.751727(17) 0.997047(13) 0.02391(8) Uani 1 1 d . . .
Cl1 Cl 0.00762(13) 0.37990(6) 0.24251(5) 0.0253(2) Uani 1 1 d . . .
Cl2 Cl 0.47144(12) 0.57405(5) 0.27391(5) 0.02211(19) Uani 1 1 d . . .
Cl11 Cl 0.0702(2) 0.67528(12) 0.97229(7) 0.0637(5) Uani 1 1 d . . .
Cl12 Cl 0.45875(16) 0.78857(7) 0.91413(5) 0.0346(3) Uani 1 1 d . . .
Cl13 Cl 0.21419(19) 0.86533(8) 1.04484(6) 0.0435(3) Uani 1 1 d . . .
Cl14 Cl 0.47837(15) 0.67912(7) 1.06176(5) 0.0313(2) Uani 1 1 d . . .
O1 O 0.0545(4) 0.56345(16) 0.31657(13) 0.0214(6) Uani 1 1 d . . .
C11 C 0.0686(6) 0.6480(2) 0.3194(2) 0.0267(9) Uani 1 1 d . . .
H11A H 0.0758 0.6698 0.2798 0.032 Uiso 1 1 calc R . .
H11B H 0.1673 0.6632 0.3425 0.032 Uiso 1 1 calc R . .
C12 C -0.0894(7) 0.6749(3) 0.3491(2) 0.0356(11) Uani 1 1 d . . .
H12A H -0.1801 0.6827 0.3203 0.043 Uiso 1 1 calc R . .
H12B H -0.0702 0.7225 0.3710 0.043 Uiso 1 1 calc R . .
C13 C -0.1267(7) 0.6080(3) 0.3907(2) 0.0349(11) Uani 1 1 d . . .
H13A H -0.0564 0.6101 0.4264 0.042 Uiso 1 1 calc R . .
H13B H -0.2436 0.6077 0.4017 0.042 Uiso 1 1 calc R . .
C14 C -0.0849(5) 0.5384(3) 0.35303(19) 0.0256(9) Uani 1 1 d . . .
H14A H -0.0520 0.4950 0.3779 0.031 Uiso 1 1 calc R . .
H14B H -0.1805 0.5235 0.3282 0.031 Uiso 1 1 calc R . .
O2 O 0.2524(4) 0.44469(16) 0.35991(13) 0.0214(6) Uani 1 1 d . . .
C21 C 0.2136(6) 0.3671(2) 0.3825(2) 0.0274(9) Uani 1 1 d . . .
H21A H 0.2767 0.3281 0.3616 0.033 Uiso 1 1 calc R . .
H21B H 0.0949 0.3560 0.3776 0.033 Uiso 1 1 calc R . .
C22 C 0.2636(8) 0.3685(3) 0.4472(2) 0.0410(12) Uani 1 1 d . . .
H22A H 0.1836 0.3400 0.4705 0.049 Uiso 1 1 calc R . .
H22B H 0.3739 0.3458 0.4534 0.049 Uiso 1 1 calc R . .
C23 C 0.2648(11) 0.4497(4) 0.4637(3) 0.0597(19) Uani 1 1 d . . .
H23A H 0.3460 0.4590 0.4957 0.072 Uiso 1 1 calc R . .
H23B H 0.1550 0.4655 0.4768 0.072 Uiso 1 1 calc R . .
C24 C 0.3116(6) 0.4933(3) 0.40920(19) 0.0253(9) Uani 1 1 d . . .
H24A H 0.2572 0.5434 0.4079 0.030 Uiso 1 1 calc R . .
H24B H 0.4321 0.5007 0.4079 0.030 Uiso 1 1 calc R . .
O3 O 0.4262(3) 0.38411(16) 0.26483(13) 0.0199(6) Uani 1 1 d . . .
C31 C 0.4209(5) 0.3118(2) 0.2310(2) 0.0254(9) Uani 1 1 d . . .
H31A H 0.3937 0.3214 0.1894 0.030 Uiso 1 1 calc R . .
H31B H 0.3384 0.2766 0.2469 0.030 Uiso 1 1 calc R . .
C32 C 0.5970(6) 0.2788(2) 0.2385(2) 0.0281(9) Uani 1 1 d . . .
H32A H 0.5969 0.2230 0.2346 0.034 Uiso 1 1 calc R . .
H32B H 0.6725 0.3008 0.2098 0.034 Uiso 1 1 calc R . .
C33 C 0.6442(6) 0.3034(2) 0.3011(2) 0.0267(9) Uani 1 1 d . . .
H33A H 0.7646 0.3014 0.3081 0.032 Uiso 1 1 calc R . .
H33B H 0.5891 0.2717 0.3303 0.032 Uiso 1 1 calc R . .
C34 C 0.5800(5) 0.3856(2) 0.30173(19) 0.0243(8) Uani 1 1 d . . .
H34A H 0.5562 0.4018 0.3419 0.029 Uiso 1 1 calc R . .
H34B H 0.6617 0.4207 0.2852 0.029 Uiso 1 1 calc R . .
O4 O 0.3167(4) 0.46259(18) 0.16177(13) 0.0226(6) Uani 1 1 d . . .
C41 C 0.4871(6) 0.4763(3) 0.1419(2) 0.0265(9) Uani 1 1 d . . .
H41A H 0.5683 0.4512 0.1681 0.032 Uiso 1 1 calc R . .
H41B H 0.5114 0.5312 0.1409 0.032 Uiso 1 1 calc R . .
C42 C 0.4923(7) 0.4421(3) 0.0802(2) 0.0397(12) Uani 1 1 d . . .
H42A H 0.5264 0.3883 0.0816 0.048 Uiso 1 1 calc R . .
H42B H 0.5687 0.4706 0.0554 0.048 Uiso 1 1 calc R . .
C43 C 0.3133(7) 0.4500(3) 0.0575(2) 0.0383(11) Uani 1 1 d . . .
H43A H 0.2913 0.5017 0.0427 0.046 Uiso 1 1 calc R . .
H43B H 0.2885 0.4130 0.0262 0.046 Uiso 1 1 calc R . .
C44 C 0.2137(6) 0.4333(3) 0.11199(19) 0.0284(9) Uani 1 1 d . . .
H44A H 0.1061 0.4595 0.1100 0.034 Uiso 1 1 calc R . .
H44B H 0.1945 0.3782 0.1161 0.034 Uiso 1 1 calc R . .
O5 O 0.0716(4) 0.56390(17) 0.19518(13) 0.0224(6) Uani 1 1 d . . .
C51 C 0.1421(6) 0.6229(2) 0.15634(19) 0.0254(9) Uani 1 1 d . . .
H51A H 0.1809 0.6001 0.1198 0.030 Uiso 1 1 calc R . .
H51B H 0.2350 0.6494 0.1760 0.030 Uiso 1 1 calc R . .
C52 C -0.0024(6) 0.6780(3) 0.1440(2) 0.0322(10) Uani 1 1 d . . .
H52A H -0.0134 0.7153 0.1758 0.039 Uiso 1 1 calc R . .
H52B H 0.0113 0.7052 0.1067 0.039 Uiso 1 1 calc R . .
C53 C -0.1509(7) 0.6239(3) 0.1408(2) 0.0383(11) Uani 1 1 d . . .
H53A H -0.2544 0.6510 0.1489 0.046 Uiso 1 1 calc R . .
H53B H -0.1607 0.5995 0.1021 0.046 Uiso 1 1 calc R . .
C54 C -0.1115(5) 0.5650(3) 0.1887(2) 0.0328(10) Uani 1 1 d . . .
H54A H -0.1623 0.5797 0.2258 0.039 Uiso 1 1 calc R . .
H54B H -0.1534 0.5145 0.1770 0.039 Uiso 1 1 calc R . .

loop_
_atom_site_aniso_label
_atom_site_aniso_U_11
_atom_site_aniso_U_22
_atom_site_aniso_U_33
_atom_site_aniso_U_23
_atom_site_aniso_U_13
_atom_site_aniso_U_12
Yb1 0.01603(10) 0.01620(10) 0.01840(10) -0.00061(6) 0.00217(7) -0.00097(5)
In1 0.02346(15) 0.02651(16) 0.02171(15) 0.00136(11) -0.00046(12) -0.00165(11)
Cl1 0.0218(5) 0.0251(5) 0.0292(5) -0.0011(4) 0.0028(4) -0.0079(4)
Cl2 0.0198(4) 0.0175(4) 0.0290(5) -0.0011(4) 0.0007(4) -0.0014(3)
Cl11 0.0508(9) 0.0875(12) 0.0522(9) 0.0008(8) -0.0139(7) -0.0384(9)
Cl12 0.0397(6) 0.0396(6) 0.0247(5) 0.0053(5) 0.0056(5) 0.0001(5)
Cl13 0.0534(8) 0.0368(6) 0.0408(7) 0.0014(5) 0.0112(6) 0.0164(6)
Cl14 0.0355(6) 0.0334(6) 0.0252(5) 0.0044(4) 0.0005(4) 0.0076(5)
O1 0.0219(14) 0.0182(13) 0.0243(14) -0.0012(11) 0.0047(11) 0.0008(11)
C11 0.028(2) 0.0186(19) 0.034(2) -0.0014(17) 0.0011(18) -0.0011(16)
C12 0.038(3) 0.027(2) 0.041(3) -0.001(2) 0.005(2) 0.009(2)
C13 0.037(3) 0.037(3) 0.031(2) 0.000(2) 0.010(2) 0.007(2)
C14 0.022(2) 0.030(2) 0.025(2) 0.0040(18) 0.0065(17) 0.0020(17)
O2 0.0274(15) 0.0165(13) 0.0204(14) -0.0004(11) 0.0022(11) 0.0004(11)
C21 0.035(2) 0.020(2) 0.028(2) 0.0048(17) 0.0085(18) 0.0023(17)
C22 0.054(3) 0.037(3) 0.032(3) 0.011(2) -0.010(2) -0.008(2)
C23 0.110(6) 0.041(3) 0.028(3) 0.000(2) -0.001(3) -0.011(4)
C24 0.031(2) 0.025(2) 0.020(2) -0.0020(17) -0.0009(17) -0.0004(17)
O3 0.0185(13) 0.0166(13) 0.0245(14) -0.0034(11) 0.0009(11) 0.0045(10)
C31 0.026(2) 0.0174(19) 0.032(2) -0.0092(17) 0.0013(17) -0.0009(16)
C32 0.030(2) 0.0162(19) 0.039(2) -0.0017(18) 0.0069(19) 0.0018(16)
C33 0.025(2) 0.022(2) 0.032(2) 0.0090(17) 0.0038(18) 0.0043(16)
C34 0.022(2) 0.025(2) 0.025(2) -0.0039(17) -0.0025(16) 0.0022(16)
O4 0.0239(15) 0.0251(14) 0.0191(14) -0.0023(12) 0.0035(11) -0.0034(12)
C41 0.024(2) 0.030(2) 0.026(2) 0.0002(17) 0.0078(17) -0.0032(17)
C42 0.043(3) 0.045(3) 0.032(3) -0.009(2) 0.014(2) -0.002(2)
C43 0.046(3) 0.045(3) 0.024(2) -0.004(2) 0.003(2) -0.004(2)
C44 0.033(2) 0.031(2) 0.021(2) -0.0051(17) 0.0007(18) -0.0045(18)
O5 0.0182(14) 0.0257(15) 0.0232(14) 0.0047(12) 0.0005(11) -0.0004(11)
C51 0.028(2) 0.023(2) 0.025(2) 0.0061(17) 0.0018(17) -0.0015(17)
C52 0.035(2) 0.028(2) 0.033(2) 0.0098(19) -0.004(2) 0.0038(19)
C53 0.032(3) 0.045(3) 0.038(3) 0.010(2) -0.010(2) 0.003(2)
C54 0.016(2) 0.041(3) 0.041(3) 0.009(2) -0.0053(18) -0.0003(18)

loop_
_atom_type_symbol
_atom_type_description
_atom_type_scat_dispersion_real
_atom_type_scat_dispersion_imag
_atom_type_scat_source
C C 0.0033 0.0016 'International Tables Vol C Tables 4.2.6.8 and 6.1.1.4'
H H 0.0000 0.0000 'International Tables Vol C Tables 4.2.6.8 and 6.1.1.4'
In In -0.7276 1.3100 'International Tables Vol C Tables 4.2.6.8 and 6.1.1.4'
Yb Yb -0.3850 5.5486 'International Tables Vol C Tables 4.2.6.8 and 6.1.1.4'
Cl Cl 0.1484 0.1585 'International Tables Vol C Tables 4.2.6.8 and 6.1.1.4'
O O 0.0106 0.0060 'International Tables Vol C Tables 4.2.6.8 and 6.1.1.4'

loop_
_geom_angle_atom_site_label_1
_geom_angle_atom_site_label_2
_geom_angle_atom_site_label_3
_geom_angle
_geom_angle_site_symmetry_1
_geom_angle_site_symmetry_3
_geom_angle_publ_flag
O3 Yb1 O5 144.75(10) . . ?
O3 Yb1 O2 72.79(10) . . ?
O5 Yb1 O2 142.24(10) . . ?
O3 Yb1 O4 73.63(10) . . ?
O5 Yb1 O4 71.25(10) . . ?
O2 Yb1 O4 146.41(10) . . ?
O3 Yb1 O1 144.22(10) . . ?
O5 Yb1 O1 71.03(10) . . ?
O2 Yb1 O1 71.59(10) . . ?
O4 Yb1 O1 141.94(10) . . ?
O3 Yb1 Cl1 87.78(8) . . ?
O5 Yb1 Cl1 88.49(8) . . ?
O2 Yb1 Cl1 89.69(7) . . ?
O4 Yb1 Cl1 88.69(8) . . ?
O1 Yb1 Cl1 95.23(7) . . ?
O3 Yb1 Cl2 85.91(7) . . ?
O5 Yb1 Cl2 95.60(8) . . ?
O2 Yb1 Cl2 90.19(8) . . ?
O4 Yb1 Cl2 87.77(8) . . ?
O1 Yb1 Cl2 90.97(7) . . ?
Cl1 Yb1 Cl2 173.43(3) . . ?
Cl12 In1 Cl11 113.17(5) . . ?
Cl12 In1 Cl14 108.98(4) . . ?
Cl11 In1 Cl14 107.50(6) . . ?
Cl12 In1 Cl13 107.83(5) . . ?
Cl11 In1 Cl13 109.18(7) . . ?
Cl14 In1 Cl13 110.16(5) . . ?
C14 O1 C11 109.2(3) . . ?
C14 O1 Yb1 126.0(2) . . ?
C11 O1 Yb1 124.7(2) . . ?
O1 C11 C12 105.2(4) . . ?
C11 C12 C13 102.3(4) . . ?
C14 C13 C12 102.3(4) . . ?
O1 C14 C13 105.0(4) . . ?
C24 O2 C21 109.3(3) . . ?
C24 O2 Yb1 125.9(2) . . ?
C21 O2 Yb1 124.9(2) . . ?
O2 C21 C22 105.5(4) . . ?
C23 C22 C21 105.3(4) . . ?
C22 C23 C24 106.2(5) . . ?
O2 C24 C23 104.4(4) . . ?
C34 O3 C31 108.9(3) . . ?
C34 O3 Yb1 125.1(2) . . ?
C31 O3 Yb1 125.9(2) . . ?
O3 C31 C32 104.3(3) . . ?
C33 C32 C31 102.0(3) . . ?
C32 C33 C34 101.4(3) . . ?
O3 C34 C33 104.8(3) . . ?
C41 O4 C44 109.4(3) . . ?
C41 O4 Yb1 124.6(2) . . ?
C44 O4 Yb1 126.1(2) . . ?
O4 C41 C42 105.3(4) . . ?
C41 C42 C43 103.3(4) . . ?
C44 C43 C42 102.7(4) . . ?
O4 C44 C43 105.0(4) . . ?
C54 O5 C51 109.0(3) . . ?
C54 O5 Yb1 125.4(3) . . ?
C51 O5 Yb1 125.5(2) . . ?
O5 C51 C52 104.4(3) . . ?
C53 C52 C51 102.1(4) . . ?
C54 C53 C52 103.6(4) . . ?
O5 C54 C53 105.8(4) . . ?

loop_
_geom_bond_atom_site_label_1
_geom_bond_atom_site_label_2
_geom_bond_distance
_geom_bond_site_symmetry_2
_geom_bond_publ_flag
Yb1 O3 2.333(3) . ?
Yb1 O5 2.354(3) . ?
Yb1 O2 2.354(3) . ?
Yb1 O4 2.357(3) . ?
Yb1 O1 2.359(3) . ?
Yb1 Cl1 2.5178(10) . ?
Yb1 Cl2 2.5264(10) . ?
In1 Cl12 2.3461(12) . ?
In1 Cl11 2.3465(14) . ?
In1 Cl14 2.3522(11) . ?
In1 Cl13 2.3617(13) . ?
O1 C14 1.462(5) . ?
O1 C11 1.469(5) . ?
C11 C12 1.513(6) . ?
C12 C13 1.524(7) . ?
C13 C14 1.515(7) . ?
O2 C24 1.462(5) . ?
O2 C21 1.472(5) . ?
C21 C22 1.499(7) . ?
C22 C23 1.455(8) . ?
C23 C24 1.495(7) . ?
O3 C34 1.466(5) . ?
O3 C31 1.466(5) . ?
C31 C32 1.521(6) . ?
C32 C33 1.511(7) . ?
C33 C34 1.513(6) . ?
O4 C41 1.460(5) . ?
O4 C44 1.465(5) . ?
C41 C42 1.509(7) . ?
C42 C43 1.511(8) . ?
C43 C44 1.504(7) . ?
O5 C54 1.464(5) . ?
O5 C51 1.465(5) . ?
C51 C52 1.517(6) . ?
C52 C53 1.511(7) . ?
C53 C54 1.510(7) . ?
